data_7247264
loop_
_publ_author_name
'Mukherjee, Aparajita'
'Datta, Sayanti'
'Richmond, Michael G.'
'Bhattacharya, Samaresh'

_publ_section_title
;
 Ruthenium complexes of 1,4-diazabutadiene ligands with a cis-RuCl2 moiety
 for catalytic acceptorless dehydrogenation of alcohols: DFT evidence of
 chemically non-innocent ligand participation
;
_journal_issue 36
_journal_name_full 'RSC Advances'
_journal_page_first 25660
_journal_page_last 25672
_journal_paper_doi 10.1039/D3RA04750D
_journal_volume 13
_journal_year 2023
_chemical_formula_moiety '2(C28 H24 Cl2 N4 Ru),O'
_chemical_formula_sum 'C56 H48 Cl4 N8 O Ru2'
_chemical_formula_weight 1192.96
_space_group_crystal_system monoclinic
_space_group_IT_number 14
_space_group_name_Hall '-P 2ybc'
_space_group_name_H-M_alt 'P 1 21/c 1'
_symmetry_Int_Tables_number 14
_audit_creation_date 2023-07-11
_audit_creation_method
;
Olex2 1.5-alpha
(compiled 2023.03.06 svn.rbb2c1857 for OlexSys, GUI svn.r6748)
;
_audit_update_record
;
2023-07-15 deposited with the CCDC.	2023-08-07 downloaded from the CCDC.
;
_cell_angle_alpha 90
_cell_angle_beta 91.003(5)
_cell_angle_gamma 90
_cell_formula_units_Z 2
_cell_length_a 9.8151(7)
_cell_length_b 12.8431(10)
_cell_length_c 19.5758(14)
_cell_measurement_reflns_used 345
_cell_measurement_temperature 296(2)
_cell_measurement_theta_max 27.863
_cell_measurement_theta_min 1.897
_cell_volume 2467.3(3)
_computing_molecular_graphics 'Olex2 1.5-alpha (Dolomanov et al., 2009)'
_computing_publication_material 'Olex2 1.5-alpha (Dolomanov et al., 2009)'
_computing_structure_refinement 'olex2.refine 1.5-alpha (Bourhis et al., 2015)'
_diffrn_ambient_temperature 296.15
_diffrn_measured_fraction_theta_full 0.9991
_diffrn_measured_fraction_theta_max 0.9782
_diffrn_measurement_device_type CCD
_diffrn_radiation_type 'Mo K\a'
_diffrn_radiation_wavelength 0.71073
_diffrn_reflns_av_R_equivalents 0.1337
_diffrn_reflns_av_unetI/netI 0.1217
_diffrn_reflns_Laue_measured_fraction_full 0.9991
_diffrn_reflns_Laue_measured_fraction_max 0.9782
_diffrn_reflns_limit_h_max 12
_diffrn_reflns_limit_h_min -12
_diffrn_reflns_limit_k_max 16
_diffrn_reflns_limit_k_min -16
_diffrn_reflns_limit_l_max 25
_diffrn_reflns_limit_l_min -25
_diffrn_reflns_number 32704
_diffrn_reflns_point_group_measured_fraction_full 0.9991
_diffrn_reflns_point_group_measured_fraction_max 0.9782
_diffrn_reflns_theta_full 25.2417
_diffrn_reflns_theta_max 27.86
_diffrn_reflns_theta_min 1.90
_exptl_absorpt_coefficient_mu 0.880
_exptl_crystal_colour Green
_exptl_crystal_density_diffrn 1.606
_exptl_crystal_description rectangular-parallelepiped
_exptl_crystal_F_000 1208.00
_exptl_crystal_size_max 0.24
_exptl_crystal_size_mid 0.12
_exptl_crystal_size_min 0.08
_refine_diff_density_max 3.5360
_refine_diff_density_min -6.2325
_refine_diff_density_rms 0.3456
_refine_ls_d_res_high 0.7604
_refine_ls_d_res_low 10.7378
_refine_ls_goodness_of_fit_ref 1.0695
_refine_ls_hydrogen_treatment constr
_refine_ls_matrix_type full
_refine_ls_number_constraints 48
_refine_ls_number_parameters 320
_refine_ls_number_reflns 5741
_refine_ls_number_restraints 0
_refine_ls_restrained_S_all 1.0695
_refine_ls_R_factor_all 0.1810
_refine_ls_R_factor_gt 0.1179
_refine_ls_shift/su_max 0.0002
_refine_ls_shift/su_mean 0.0000
_refine_ls_structure_factor_coef Fsqd
_refine_ls_weighting_details 'w=1/[\s^2^(Fo^2^)+(0.1983P)^2^+19.5833P] where P=(Fo^2^+2Fc^2^)/3'
_refine_ls_weighting_scheme calc
_refine_ls_wR_factor_gt 0.3255
_refine_ls_wR_factor_ref 0.3769
_reflns_Friedel_coverage 0.0
_reflns_limit_h_max 12
_reflns_limit_h_min -12
_reflns_limit_k_max 16
_reflns_limit_k_min 0
_reflns_limit_l_max 25
_reflns_limit_l_min 0
_reflns_number_gt 3250
_reflns_number_total 5741
_reflns_threshold_expression I>=2u(I)
_cod_data_source_file d3ra04750d2.cif
_cod_data_source_block SB-AM-11
_cod_database_code 7247264
_olex2_refinement_description
;
1. Fixed Uiso
 At 1.2 times of:
  All C(H) groups
2. Others
 Fixed Sof: O1(0.5)
3.a Aromatic/amide H refined with riding coordinates:
 C10(H10), C28(H28), C21(H21), C6(H6), C27(H27), C11(H11), C25(H25), C7(H7),
 C19(H19), C5(H5), C24(H24), C26(H26), C15(H15), C18(H18), C16(H16), C22(H22),
 C13(H13), C12(H12), C2(H2), C1(H1), C4(H4), C8(H8), C14(H14), C20(H20)
;
_olex2_submission_special_instructions 'No special instructions were received'

loop_
_space_group_symop_id
_space_group_symop_operation_xyz
1 x,y,z
2 -x,y+1/2,-z+1/2
3 -x,-y,-z
4 x,-y-1/2,z-1/2

loop_
_atom_site_label
_atom_site_type_symbol
_atom_site_fract_x
_atom_site_fract_y
_atom_site_fract_z
_atom_site_U_iso_or_equiv
_atom_site_adp_type
_atom_site_occupancy
_atom_site_refinement_flags_posn
_atom_site_refinement_flags_occupancy
Ru1 Ru 0.36721(9) 0.73805(7) 0.31015(5) 0.0358(4) Uani 1.000000 . .
Cl1 Cl 0.5341(3) 0.7701(3) 0.22547(17) 0.0529(8) Uani 1.000000 . .
Cl2 Cl 0.2024(3) 0.6898(3) 0.39318(17) 0.0569(9) Uani 1.000000 . .
N2 N 0.2516(11) 0.8592(8) 0.2743(5) 0.047(2) Uani 1.000000 . .
N1 N 0.4400(10) 0.8591(8) 0.3678(5) 0.047(2) Uani 1.000000 . .
N4 N 0.2973(10) 0.6132(9) 0.2497(5) 0.049(3) Uani 1.000000 . .
N3 N 0.4849(11) 0.6121(9) 0.3435(6) 0.054(3) Uani 1.000000 . .
C10 C 0.1073(12) 0.9330(10) 0.1806(6) 0.043(3) Uani 1.000000 . .
H10 H 0.1728(12) 0.9832(10) 0.1716(6) 0.052(3) Uiso 1.000000 R .
C28 C 0.1081(12) 0.5463(11) 0.1788(6) 0.047(3) Uani 1.000000 . .
H28 H 0.0910(12) 0.4970(11) 0.2125(6) 0.057(4) Uiso 1.000000 R .
C21 C 0.7385(16) 0.5418(15) 0.4790(9) 0.076(5) Uani 1.000000 . .
H21 H 0.7469(16) 0.4967(15) 0.5160(9) 0.091(6) Uiso 1.000000 R .
C6 C 0.6765(17) 0.8527(14) 0.5474(8) 0.075(5) Uani 1.000000 . .
H6 H 0.7305(17) 0.8497(14) 0.5869(8) 0.090(6) Uiso 1.000000 R .
C27 C 0.0268(16) 0.5463(15) 0.1210(8) 0.072(5) Uani 1.000000 . .
H27 H -0.0456(16) 0.4999(15) 0.1168(8) 0.087(5) Uiso 1.000000 R .
C11 C -0.0165(15) 0.9283(14) 0.1433(7) 0.064(4) Uani 1.000000 . .
H11 H -0.0318(15) 0.9753(14) 0.1079(7) 0.077(5) Uiso 1.000000 R .
C25 C 0.1574(16) 0.6877(13) 0.0791(7) 0.063(4) Uani 1.000000 . .
H25 H 0.1734(16) 0.7376(13) 0.0458(7) 0.075(5) Uiso 1.000000 R .
C7 C 0.5695(16) 0.7839(13) 0.5390(8) 0.063(4) Uani 1.000000 . .
H7 H 0.5483(16) 0.7376(13) 0.5737(8) 0.075(5) Uiso 1.000000 R .
C19 C 0.8275(15) 0.6849(15) 0.4136(8) 0.067(4) Uani 1.000000 . .
H19 H 0.8969(15) 0.7324(15) 0.4056(8) 0.081(5) Uiso 1.000000 R .
C5 C 0.7042(16) 0.9260(13) 0.4978(8) 0.067(4) Uani 1.000000 . .
H5 H 0.7752(16) 0.9731(13) 0.5043(8) 0.081(5) Uiso 1.000000 R .
C24 C 0.2362(13) 0.6855(11) 0.1375(7) 0.051(3) Uani 1.000000 . .
H24 H 0.3076(13) 0.7327(11) 0.1427(7) 0.061(4) Uiso 1.000000 R .
C26 C 0.0532(16) 0.6152(15) 0.0697(8) 0.075(5) Uani 1.000000 . .
H26 H 0.0025(16) 0.6136(15) 0.0292(8) 0.089(6) Uiso 1.000000 R .
C15 C 0.4428(14) 0.5245(11) 0.3242(8) 0.059(4) Uani 1.000000 . .
H15 H 0.4772(14) 0.4633(11) 0.3432(8) 0.070(4) Uiso 1.000000 R .
C18 C 0.7077(13) 0.6846(11) 0.3749(7) 0.051(3) Uani 1.000000 . .
H18 H 0.6947(13) 0.7344(11) 0.3409(7) 0.061(4) Uiso 1.000000 R .
C16 C 0.3374(14) 0.5231(10) 0.2706(8) 0.059(4) Uani 1.000000 . .
H16 H 0.3018(14) 0.4615(10) 0.2528(8) 0.071(4) Uiso 1.000000 R .
C22 C 0.6248(14) 0.5399(11) 0.4376(7) 0.054(3) Uani 1.000000 . .
H22 H 0.5586(14) 0.4894(11) 0.4446(7) 0.065(4) Uiso 1.000000 R .
C13 C -0.0925(14) 0.7846(12) 0.2107(7) 0.058(3) Uani 1.000000 . .
H13 H -0.1592(14) 0.7358(12) 0.2209(7) 0.069(4) Uiso 1.000000 R .
C12 C -0.1153(15) 0.8563(12) 0.1579(8) 0.063(4) Uani 1.000000 . .
H12 H -0.1967(15) 0.8552(12) 0.1328(8) 0.076(5) Uiso 1.000000 R .
C2 C 0.3025(15) 0.9503(10) 0.2907(7) 0.058(4) Uani 1.000000 . .
H2 H 0.2731(15) 1.0114(10) 0.2697(7) 0.070(4) Uiso 1.000000 R .
C1 C 0.4038(14) 0.9497(9) 0.3416(7) 0.053(3) Uani 1.000000 . .
H1 H 0.4443(14) 1.0112(9) 0.3566(7) 0.063(4) Uiso 1.000000 R .
C23 C 0.2115(13) 0.6139(10) 0.1894(7) 0.049(3) Uani 1.000000 . .
C4 C 0.6255(12) 0.9288(11) 0.4383(7) 0.051(3) Uani 1.000000 . .
H4 H 0.6431(12) 0.9780(11) 0.4047(7) 0.062(4) Uiso 1.000000 R .
C8 C 0.4948(13) 0.7842(10) 0.4793(6) 0.046(3) Uani 1.000000 . .
H8 H 0.4264(13) 0.7351(10) 0.4721(6) 0.055(3) Uiso 1.000000 R .
C3 C 0.5214(13) 0.8583(11) 0.4295(6) 0.048(3) Uani 1.000000 . .
C14 C 0.0274(13) 0.7858(11) 0.2476(7) 0.051(3) Uani 1.000000 . .
H14 H 0.0416(13) 0.7382(11) 0.2828(7) 0.061(4) Uiso 1.000000 R .
C17 C 0.6065(13) 0.6106(10) 0.3862(7) 0.048(3) Uani 1.000000 . .
C9 C 0.1271(13) 0.8575(10) 0.2326(6) 0.046(3) Uani 1.000000 . .
C20 C 0.8385(18) 0.6104(16) 0.4649(9) 0.080(5) Uani 1.000000 . .
H20 H 0.9186(18) 0.6078(16) 0.4909(9) 0.096(6) Uiso 1.000000 R .
O1 O 0.8475(12) 0.7507(8) 0.5465(6) 0.018(2) Uiso 0.500000 . P

loop_
_atom_site_aniso_label
_atom_site_aniso_U_11
_atom_site_aniso_U_22
_atom_site_aniso_U_33
_atom_site_aniso_U_12
_atom_site_aniso_U_13
_atom_site_aniso_U_23
Ru1 0.0344(5) 0.0397(6) 0.0335(5) 0.0048(4) 0.0061(4) 0.0057(4)
Cl1 0.0539(19) 0.060(2) 0.0455(18) -0.0088(15) 0.0156(15) 0.0037(14)
Cl2 0.0502(18) 0.073(2) 0.0474(18) -0.0035(16) 0.0105(14) 0.0046(16)
N2 0.055(6) 0.048(6) 0.038(5) -0.002(5) 0.003(5) -0.007(5)
N1 0.052(6) 0.045(6) 0.042(6) 0.002(5) 0.001(5) 0.002(5)
N4 0.040(6) 0.055(7) 0.053(6) -0.006(5) -0.001(5) 0.008(5)
N3 0.047(6) 0.047(6) 0.068(7) -0.008(5) -0.003(5) 0.002(5)
C10 0.044(7) 0.053(7) 0.033(6) 0.006(5) -0.001(5) 0.006(5)
C28 0.052(8) 0.060(8) 0.030(6) -0.002(6) -0.004(5) -0.008(5)
C21 0.063(10) 0.093(13) 0.072(11) 0.012(9) -0.010(8) 0.027(9)
C6 0.077(11) 0.082(12) 0.065(10) 0.000(9) -0.028(8) -0.016(9)
C27 0.053(9) 0.092(13) 0.072(11) -0.002(8) 0.003(8) -0.018(9)
C11 0.062(9) 0.081(11) 0.049(8) 0.002(8) -0.001(7) 0.005(7)
C25 0.076(10) 0.061(9) 0.052(8) 0.004(8) 0.005(7) 0.004(7)
C7 0.064(9) 0.067(9) 0.057(9) 0.004(8) 0.002(7) 0.004(7)
C19 0.050(8) 0.085(12) 0.067(10) 0.003(8) 0.002(7) -0.008(9)
C5 0.067(10) 0.074(11) 0.061(9) -0.022(8) -0.015(8) -0.011(8)
C24 0.043(7) 0.056(8) 0.052(8) 0.005(6) 0.001(6) 0.001(6)
C26 0.068(10) 0.099(13) 0.056(9) -0.010(9) -0.019(8) -0.007(9)
C15 0.056(8) 0.044(8) 0.076(10) -0.004(6) -0.012(7) 0.011(7)
C18 0.045(7) 0.059(8) 0.049(8) 0.005(6) 0.011(6) -0.001(6)
C16 0.065(9) 0.034(7) 0.078(10) -0.007(6) 0.001(8) -0.001(7)
C22 0.056(8) 0.050(8) 0.057(8) 0.008(6) 0.015(7) 0.011(6)
C13 0.047(8) 0.064(9) 0.061(9) -0.007(7) -0.005(7) -0.000(7)
C12 0.057(9) 0.059(9) 0.072(10) 0.001(7) -0.012(7) 0.002(8)
C2 0.076(10) 0.036(7) 0.061(9) 0.006(6) -0.013(7) 0.008(6)
C1 0.074(9) 0.028(6) 0.056(8) 0.010(6) 0.001(7) -0.005(6)
C23 0.049(7) 0.049(7) 0.049(7) 0.002(6) 0.009(6) -0.002(6)
C4 0.053(8) 0.050(7) 0.051(8) -0.017(6) 0.009(6) 0.005(6)
C8 0.043(7) 0.049(7) 0.046(7) -0.004(6) 0.007(6) -0.007(6)
C3 0.048(7) 0.057(8) 0.038(7) 0.007(6) 0.006(5) -0.011(6)
C14 0.049(7) 0.053(7) 0.052(8) 0.008(6) 0.014(6) 0.002(6)
C17 0.053(7) 0.042(7) 0.048(7) 0.009(6) 0.012(6) -0.004(6)
C9 0.050(7) 0.048(7) 0.042(7) 0.009(6) 0.015(6) 0.003(5)
C20 0.076(11) 0.101(14) 0.062(10) 0.009(10) -0.010(9) -0.005(10)

loop_
_atom_type_symbol
_atom_type_scat_dispersion_real
_atom_type_scat_dispersion_imag
_atom_type_scat_Cromer_Mann_a1
_atom_type_scat_Cromer_Mann_a2
_atom_type_scat_Cromer_Mann_a3
_atom_type_scat_Cromer_Mann_a4
_atom_type_scat_Cromer_Mann_b1
_atom_type_scat_Cromer_Mann_b2
_atom_type_scat_Cromer_Mann_b3
_atom_type_scat_Cromer_Mann_b4
_atom_type_scat_Cromer_Mann_c
_atom_type_scat_source
_atom_type_scat_dispersion_source
C 0.00347 0.00161 2.31000 1.02000 1.58860 0.86500 20.84390 10.20750 0.56870 51.65120 0.21560 'International Tables Volume C Table 6.1.1.4 (pp. 500-502)' 'Henke, Gullikson and Davis, At. Data and Nucl. Data Tables, 1993, 54, 2'
Cl 0.14873 0.16029 11.46040 7.19640 6.25560 1.64550 0.01040 1.16620 18.51940 47.77840 -9.55740 'International Tables Volume C Table 6.1.1.4 (pp. 500-502)' 'Henke, Gullikson and Davis, At. Data and Nucl. Data Tables, 1993, 54, 2'
H 0.00000 0.00000 0.49300 0.32291 0.14019 0.04081 10.51090 26.12570 3.14236 57.79970 0.00304 'International Tables Volume C Table 6.1.1.4 (pp. 500-502)' 'Henke, Gullikson and Davis, At. Data and Nucl. Data Tables, 1993, 54, 2'
N 0.00653 0.00323 12.21260 3.13220 2.01250 1.16630 0.00570 9.89330 28.99750 0.58260 -11.52900 'International Tables Volume C Table 6.1.1.4 (pp. 500-502)' 'Henke, Gullikson and Davis, At. Data and Nucl. Data Tables, 1993, 54, 2'
O 0.01158 0.00611 3.04850 2.28680 1.54630 0.86700 13.27710 5.70110 0.32390 32.90890 0.25080 'International Tables Volume C Table 6.1.1.4 (pp. 500-502)' 'Henke, Gullikson and Davis, At. Data and Nucl. Data Tables, 1993, 54, 2'
Ru -1.23940 0.83517 19.26740 12.91820 4.86337 1.56756 0.80852 8.43467 24.79970 94.29280 5.37874 'International Tables Volume C Table 6.1.1.4 (pp. 500-502)' 'Henke, Gullikson and Davis, At. Data and Nucl. Data Tables, 1993, 54, 2'

loop_
_geom_angle_atom_site_label_1
_geom_angle_atom_site_label_2
_geom_angle_atom_site_label_3
_geom_angle
_geom_angle_site_symmetry_1
_geom_angle_site_symmetry_3
_geom_angle_publ_flag
Cl2 Ru1 Cl1 174.92(13) . . ?
N2 Ru1 Cl1 90.8(3) . . ?
N2 Ru1 Cl2 93.0(3) . . ?
N1 Ru1 Cl1 90.9(3) . . ?
N1 Ru1 Cl2 93.2(3) . . ?
N1 Ru1 N2 78.3(4) . . ?
N4 Ru1 Cl1 87.8(3) . . ?
N4 Ru1 Cl2 88.1(3) . . ?
N4 Ru1 N2 102.3(4) . . ?
N4 Ru1 N1 178.5(4) . . ?
N3 Ru1 Cl1 88.2(3) . . ?
N3 Ru1 Cl2 87.9(3) . . ?
N3 Ru1 N2 178.1(4) . . ?
N3 Ru1 N1 103.3(4) . . ?
N3 Ru1 N4 76.0(4) . . ?
C2 N2 Ru1 112.9(9) . . ?
C9 N2 Ru1 129.5(8) . . ?
C9 N2 C2 117.6(11) . . ?
C1 N1 Ru1 111.6(9) . . ?
C3 N1 Ru1 130.0(8) . . ?
C3 N1 C1 118.4(11) . . ?
C16 N4 Ru1 114.3(9) . . ?
C23 N4 Ru1 129.7(9) . . ?
C23 N4 C16 116.0(12) . . ?
C15 N3 Ru1 115.1(9) . . ?
C17 N3 Ru1 129.7(8) . . ?
C17 N3 C15 115.2(12) . . ?
C11 C10 H10 121.6(8) . . ?
C9 C10 H10 121.6(7) . . ?
C9 C10 C11 116.7(13) . . ?
C27 C28 H28 118.3(10) . . ?
C23 C28 H28 118.3(8) . . ?
C23 C28 C27 123.4(14) . . ?
C22 C21 H21 120.7(10) . . ?
C20 C21 H21 120.7(10) . . ?
C20 C21 C22 118.6(16) . . ?
C7 C6 H6 119.7(10) . . ?
C5 C6 H6 119.7(9) . . ?
C5 C6 C7 120.7(14) . . ?
H27 C27 C28 120.3(10) . . ?
C26 C27 C28 119.4(15) . . ?
C26 C27 H27 120.3(9) . . ?
H11 C11 C10 119.1(8) . . ?
C12 C11 C10 121.8(14) . . ?
C12 C11 H11 119.1(9) . . ?
C24 C25 H25 120.0(9) . . ?
C26 C25 H25 120.0(9) . . ?
C26 C25 C24 119.9(15) . . ?
H7 C7 C6 120.1(10) . . ?
C8 C7 C6 119.7(15) . . ?
C8 C7 H7 120.1(9) . . ?
C18 C19 H19 121.7(10) . . ?
C20 C19 H19 121.7(10) . . ?
C20 C19 C18 116.6(16) . . ?
H5 C5 C6 120.2(9) . . ?
C4 C5 C6 119.6(14) . . ?
C4 C5 H5 120.2(9) . . ?
H24 C24 C25 119.4(9) . . ?
C23 C24 C25 121.2(13) . . ?
C23 C24 H24 119.4(8) . . ?
C25 C26 C27 118.9(14) . . ?
H26 C26 C27 120.5(9) . . ?
H26 C26 C25 120.5(9) . . ?
H15 C15 N3 121.6(8) . . ?
C16 C15 N3 116.9(12) . . ?
C16 C15 H15 121.6(7) . . ?
H18 C18 C19 119.6(10) . . ?
C17 C18 C19 120.9(14) . . ?
C17 C18 H18 119.6(8) . . ?
C15 C16 N4 115.2(12) . . ?
H16 C16 N4 122.4(8) . . ?
H16 C16 C15 122.4(7) . . ?
H22 C22 C21 119.3(10) . . ?
C17 C22 C21 121.4(14) . . ?
C17 C22 H22 119.3(8) . . ?
C12 C13 H13 119.8(8) . . ?
C14 C13 H13 119.8(9) . . ?
C14 C13 C12 120.5(14) . . ?
C13 C12 C11 119.4(13) . . ?
H12 C12 C11 120.3(9) . . ?
H12 C12 C13 120.3(8) . . ?
H2 C2 N2 122.1(8) . . ?
C1 C2 N2 115.7(12) . . ?
C1 C2 H2 122.1(7) . . ?
C2 C1 N1 117.8(12) . . ?
H1 C1 N1 121.1(8) . . ?
H1 C1 C2 121.1(7) . . ?
C28 C23 N4 123.3(12) . . ?
C24 C23 N4 119.7(12) . . ?
C24 C23 C28 117.0(12) . . ?
H4 C4 C5 120.3(9) . . ?
C3 C4 C5 119.3(13) . . ?
C3 C4 H4 120.3(8) . . ?
H8 C8 C7 120.1(9) . . ?
C3 C8 C7 119.7(13) . . ?
C3 C8 H8 120.1(7) . . ?
C4 C3 N1 120.1(12) . . ?
C8 C3 N1 119.1(12) . . ?
C8 C3 C4 120.8(12) . . ?
H14 C14 C13 120.0(9) . . ?
C9 C14 C13 120.1(13) . . ?
C9 C14 H14 120.0(8) . . ?
C18 C17 N3 118.8(12) . . ?
C22 C17 N3 122.2(12) . . ?
C22 C17 C18 119.1(13) . . ?
C10 C9 N2 119.6(11) . . ?
C14 C9 N2 118.8(11) . . ?
C14 C9 C10 121.4(12) . . ?
C19 C20 C21 123.3(16) . . ?
H20 C20 C21 118.4(10) . . ?
H20 C20 C19 118.4(10) . . ?

loop_
_geom_bond_atom_site_label_1
_geom_bond_atom_site_label_2
_geom_bond_distance
_geom_bond_site_symmetry_2
_geom_bond_publ_flag
Ru1 Cl1 2.387(3) . ?
Ru1 Cl2 2.395(3) . ?
Ru1 N2 2.043(11) . ?
Ru1 N1 2.043(10) . ?
Ru1 N4 2.101(11) . ?
Ru1 N3 2.086(11) . ?
N2 C2 1.309(17) . ?
N2 C9 1.457(16) . ?
N1 C1 1.318(16) . ?
N1 C3 1.437(15) . ?
N4 C16 1.287(17) . ?
N4 C23 1.438(16) . ?
N3 C15 1.255(17) . ?
N3 C17 1.445(16) . ?
C10 H10 0.9300 . ?
C10 C11 1.408(17) . ?
C10 C9 1.416(16) . ?
C28 H28 0.9300 . ?
C28 C27 1.373(18) . ?
C28 C23 1.350(18) . ?
C21 H21 0.9300 . ?
C21 C22 1.368(19) . ?
C21 C20 1.35(2) . ?
C6 H6 0.9300 . ?
C6 C7 1.38(2) . ?
C6 C5 1.38(2) . ?
C27 H27 0.9300 . ?
C27 C26 1.37(2) . ?
C11 H11 0.9300 . ?
C11 C12 1.37(2) . ?
C25 H25 0.9300 . ?
C25 C24 1.369(18) . ?
C25 C26 1.39(2) . ?
C7 H7 0.9300 . ?
C7 C8 1.368(19) . ?
C19 H19 0.9300 . ?
C19 C18 1.388(18) . ?
C19 C20 1.39(2) . ?
C5 H5 0.9300 . ?
C5 C4 1.387(18) . ?
C24 H24 0.9300 . ?
C24 C23 1.394(18) . ?
C26 H26 0.9300 . ?
C15 H15 0.9300 . ?
C15 C16 1.46(2) . ?
C18 H18 0.9300 . ?
C18 C17 1.395(18) . ?
C16 H16 0.9300 . ?
C22 H22 0.9300 . ?
C22 C17 1.364(18) . ?
C13 H13 0.9300 . ?
C13 C12 1.40(2) . ?
C13 C14 1.370(18) . ?
C12 H12 0.9300 . ?
C2 H2 0.9300 . ?
C2 C1 1.396(18) . ?
C1 H1 0.9300 . ?
C4 H4 0.9300 . ?
C4 C3 1.374(17) . ?
C8 H8 0.9300 . ?
C8 C3 1.390(18) . ?
C14 H14 0.9300 . ?
C14 C9 1.379(18) . ?
C20 H20 0.9300 . ?

loop_
_geom_torsion_atom_site_label_1
_geom_torsion_atom_site_label_2
_geom_torsion_atom_site_label_3
_geom_torsion_atom_site_label_4
_geom_torsion
_geom_torsion_site_symmetry_1
_geom_torsion_site_symmetry_2
_geom_torsion_site_symmetry_3
_geom_torsion_site_symmetry_4
_geom_torsion_publ_flag
Ru1 N2 C2 C1 -14.7(9) . . . . ?
Ru1 N2 C9 C10 -141.1(10) . . . . ?
Ru1 N2 C9 C14 42.8(11) . . . . ?
Ru1 N1 C1 C2 13.4(10) . . . . ?
Ru1 N1 C3 C4 139.0(11) . . . . ?
Ru1 N1 C3 C8 -39.9(11) . . . . ?
Ru1 N4 C16 C15 -10.7(10) . . . . ?
Ru1 N4 C23 C28 -136.2(11) . . . . ?
Ru1 N4 C23 C24 45.5(11) . . . . ?
Ru1 N3 C15 C16 12.5(11) . . . . ?
Ru1 N3 C17 C18 -42.9(12) . . . . ?
Ru1 N3 C17 C22 136.4(11) . . . . ?
N2 C2 C1 N1 0.8(16) . . . . ?
N2 C9 C10 C11 -178.6(12) . . . . ?
N2 C9 C14 C13 177.9(12) . . . . ?
N1 C3 C4 C5 -179.2(13) . . . . ?
N1 C3 C8 C7 -178.6(12) . . . . ?
N4 C16 C15 N3 -1.1(15) . . . . ?
N4 C23 C28 C27 -179.5(13) . . . . ?
N4 C23 C24 C25 179.4(12) . . . . ?
N3 C17 C18 C19 -178.6(12) . . . . ?
N3 C17 C22 C21 -177.8(14) . . . . ?
C10 C11 C12 C13 -0.6(18) . . . . ?
C10 C9 C14 C13 1.9(15) . . . . ?
C28 C27 C26 C25 -3.7(18) . . . . ?
C28 C23 C24 C25 1.0(15) . . . . ?
C21 C22 C17 C18 1.5(17) . . . . ?
C21 C20 C19 C18 -2(2) . . . . ?
C6 C7 C8 C3 -4.2(18) . . . . ?
C6 C5 C4 C3 -0.3(19) . . . . ?
C27 C26 C25 C24 3.6(19) . . . . ?
C11 C12 C13 C14 -0.2(18) . . . . ?
C7 C8 C3 C4 2.6(16) . . . . ?
C19 C18 C17 C22 2.1(15) . . . . ?
C5 C4 C3 C8 -0.3(17) . . . . ?
